data_7110372
loop_
_publ_author_name
'Campazzi, Elisa'
'Solari, Euro'
'Floriani, Carlo'
'Scopelliti, Rosario'

_publ_section_title
;
 The fixation and reduction of dinitrogen using lanthanides: praseodymium
 and neodymium meso-octaethylporphyrinogen--dinitrogen complexes
;
_journal_issue 23
_journal_name_full 'Chemical Communications'
_journal_page_first 2603
_journal_paper_doi 10.1039/a807405d
_journal_year 1998
_chemical_formula_moiety 'Nd2, 2(C36 H48 N4), N2, 2(C8 H16 O4 Na), 2(C4 H8 O2 Na), 7(C4 H8 O2)'
_chemical_formula_sum 'C124 H200 N10 Na4 Nd2 O26'
_chemical_formula_weight 2627.38
_chemical_name_systematic
;
 ?
;
_space_group_IT_number 14
_symmetry_cell_setting monoclinic
_symmetry_space_group_name_Hall '-P 2ybc'
_symmetry_space_group_name_H-M 'P 1 21/c 1'
_atom_sites_solution_hydrogens geom
_atom_sites_solution_primary direct
_atom_sites_solution_secondary difmap
_audit_creation_method SHELXL-97
_cell_angle_alpha 90.00
_cell_angle_beta 94.02(2)
_cell_angle_gamma 90.00
_cell_formula_units_Z 2
_cell_length_a 12.908(3)
_cell_length_b 15.537(2)
_cell_length_c 32.885(9)
_cell_measurement_reflns_used 'whole data set'
_cell_measurement_temperature 173(2)
_cell_measurement_theta_max 24.41
_cell_measurement_theta_min 1.24
_cell_volume 6579(3)
_computing_cell_refinement
;
HKL package, release 1.9.1,
Z. Otwinowski & W. Minor, Methods in Enzymology, Volume 276: Macromolecular
Crystallography, part A,
p. 307-326, 1997, C. W. Jr. Carter & R. M. Sweet, Eds., Academic Press
;
_computing_data_collection 'mar345, 1997, HKL Research Inc., 455 Rockwood Dr. Charlottesville VA 22903'
_computing_data_reduction 'HKL package, release 1.9.1, 1997'
_computing_molecular_graphics 'XP, Interactive Molecular Graphics, release 5.1, 1998'
_computing_publication_material 'XCIF, SHELXTL release 5.1, 1997, Bruker AXS, Inc.'
_computing_structure_refinement 'SHELXL-97-2 PC version (G. M. Sheldrick, 1998)'
_computing_structure_solution 'SHELXS-97 (G. M. Sheldrick, 1990, Acta Crystallogr., A46, 467)'
_diffrn_ambient_temperature 173(2)
_diffrn_measurement_device_type 'mar345 area detector'
_diffrn_measurement_method 'phi scan'
_diffrn_radiation_monochromator graphite
_diffrn_radiation_source 'fine-focus sealed tube'
_diffrn_radiation_type MoK\a
_diffrn_radiation_wavelength 0.71070
_diffrn_reflns_av_R_equivalents 0.0576
_diffrn_reflns_av_sigmaI/netI 0.0457
_diffrn_reflns_limit_h_max 14
_diffrn_reflns_limit_h_min -15
_diffrn_reflns_limit_k_max 18
_diffrn_reflns_limit_k_min -18
_diffrn_reflns_limit_l_max 38
_diffrn_reflns_limit_l_min -38
_diffrn_reflns_number 49510
_diffrn_reflns_theta_max 24.41
_diffrn_reflns_theta_min 1.24
_diffrn_standards_number none
_exptl_absorpt_coefficient_mu 0.865
_exptl_absorpt_correction_type none
_exptl_crystal_colour green
_exptl_crystal_density_diffrn 1.326
_exptl_crystal_density_method 'not measured'
_exptl_crystal_description irregular
_exptl_crystal_F_000 2772
_exptl_crystal_size_max 0.40
_exptl_crystal_size_mid 0.38
_exptl_crystal_size_min 0.27
_refine_diff_density_max '1.207 e\%A^-3^ (0.02\%A from Nd1)'
_refine_diff_density_min -1.042
_refine_diff_density_rms 0.215
_refine_ls_extinction_coef 0.0088(5)
_refine_ls_extinction_expression Fc^*^=kFc[1+0.001xFc^2^\l^3^/sin(2\q)]^-1/4^
_refine_ls_extinction_method SHELXL
_refine_ls_goodness_of_fit_ref 1.068
_refine_ls_hydrogen_treatment mixed
_refine_ls_matrix_type full
_refine_ls_number_parameters 812
_refine_ls_number_reflns 10692
_refine_ls_number_restraints 236
_refine_ls_restrained_S_all 1.074
_refine_ls_R_factor_all 0.0703
_refine_ls_R_factor_gt 0.0546
_refine_ls_shift/su_max 0.042
_refine_ls_shift/su_mean 0.001
_refine_ls_structure_factor_coef Fsqd
_refine_ls_weighting_details 'calc w=1/[\s^2^(Fo^2^)+(0.1086P)^2^+4.2885P] where P=(Fo^2^+2Fc^2^)/3'
_refine_ls_weighting_scheme calc
_refine_ls_wR_factor_gt 0.1474
_refine_ls_wR_factor_ref 0.1623
_reflns_number_gt 8471
_reflns_number_total 10692
_reflns_threshold_expression >2sigma(I)
_cod_data_source_file 807405dsup1.cif
_cod_data_source_block (8)
_cod_depositor_comments
;
The following automatic conversions were performed:

'_symmetry_cell_setting' value 'Monoclinic' changed to 'monoclinic'
according to /home/saulius/struct/CIF-dictionaries/cif_core.dic
dictionary named 'cif_core.dic' version 2.4.2 from 2011-04-26.

Automatic conversion script
Id: cif_fix_values 1891 2012-01-12 08:04:46Z andrius 
;
_cod_original_sg_symbol_H-M P2(1)/c
_cod_database_code 7110372

loop_
_symmetry_equiv_pos_as_xyz
'x, y, z'
'-x, y+1/2, -z+1/2'
'-x, -y, -z'
'x, -y-1/2, z-1/2'

loop_
_atom_site_label
_atom_site_type_symbol
_atom_site_fract_x
_atom_site_fract_y
_atom_site_fract_z
_atom_site_U_iso_or_equiv
_atom_site_adp_type
_atom_site_occupancy
_atom_site_symmetry_multiplicity
_atom_site_calc_flag
_atom_site_refinement_flags
_atom_site_disorder_assembly
_atom_site_disorder_group
Nd1 Nd 0.012550(19) 0.403166(15) 0.058261(7) 0.03026(14) Uani 1 1 d . . .
Na1 Na -0.0536(2) 0.61685(14) 0.06432(7) 0.0509(6) Uani 1 1 d . . .
Na2 Na -0.06080(19) 0.23291(14) 0.13712(6) 0.0501(5) Uani 1 1 d . . .
O1 O -0.0791(4) 0.7566(3) 0.07765(12) 0.0602(11) Uani 1 1 d . . .
O2 O -0.1691(4) 0.9109(3) 0.10293(13) 0.0639(13) Uani 1 1 d . . .
O3 O 0.0251(4) 0.2726(3) 0.19637(12) 0.0647(12) Uani 1 1 d . . .
O4 O 0.0976(6) 0.3444(4) 0.27110(15) 0.112(2) Uani 1 1 d . . .
O5 O -0.1705(4) 0.1492(3) 0.17766(13) 0.0621(11) Uani 1 1 d . . .
O6 O -0.3563(7) 0.0714(6) 0.1973(3) 0.162(4) Uani 1 1 d . . .
N1 N 0.1883(3) 0.3884(3) 0.10734(12) 0.0342(9) Uani 1 1 d . . .
N2 N -0.0078(3) 0.5092(3) 0.11626(11) 0.0328(9) Uani 1 1 d . . .
N3 N -0.1570(3) 0.3371(3) 0.09109(12) 0.0335(9) Uani 1 1 d . . .
N4 N 0.0322(3) 0.2398(3) 0.06056(11) 0.0338(9) Uani 1 1 d . . .
N5 N -0.0071(3) 0.5306(3) 0.01141(11) 0.0321(8) Uani 1 1 d . . .
C1 C 0.2127(4) 0.3379(3) 0.07481(14) 0.0348(11) Uani 1 1 d . . .
C2 C 0.2260(4) 0.3883(3) 0.04061(15) 0.0358(11) Uani 1 1 d . . .
H2 H 0.2397 0.3684 0.0142 0.080 Uiso 1 1 calc R . .
C3 C 0.2151(4) 0.4750(3) 0.05291(14) 0.0353(11) Uani 1 1 d . . .
H3 H 0.2215 0.5247 0.0365 0.080 Uiso 1 1 calc R . .
C4 C 0.1929(4) 0.4733(3) 0.09406(14) 0.0332(10) Uani 1 1 d . . .
C5 C 0.1828(4) 0.5471(3) 0.12294(15) 0.0366(11) Uani 1 1 d . . .
C6 C 0.0767(4) 0.5451(3) 0.13936(15) 0.0362(11) Uani 1 1 d . . .
C7 C 0.0438(4) 0.5737(4) 0.17635(15) 0.0411(12) Uani 1 1 d . . .
H7 H 0.0849 0.6025 0.1972 0.080 Uiso 1 1 calc R . .
C8 C -0.0627(4) 0.5518(4) 0.17707(16) 0.0448(13) Uani 1 1 d . . .
H8 H -0.1059 0.5614 0.1988 0.080 Uiso 1 1 calc R . .
C9 C -0.0913(4) 0.5140(3) 0.14039(14) 0.0364(11) Uani 1 1 d . . .
C10 C -0.1973(4) 0.4799(3) 0.12474(15) 0.0387(11) Uani 1 1 d . . .
C11 C -0.1872(4) 0.4222(3) 0.08780(15) 0.0338(10) Uani 1 1 d . . .
C12 C -0.2119(4) 0.4431(3) 0.04716(15) 0.0381(11) Uani 1 1 d . . .
H12 H -0.2328 0.4979 0.0367 0.080 Uiso 1 1 calc R . .
C13 C -0.1997(4) 0.3666(3) 0.02444(15) 0.0371(11) Uani 1 1 d . . .
H13 H -0.2107 0.3601 -0.0043 0.080 Uiso 1 1 calc R . .
C14 C -0.1686(4) 0.3033(3) 0.05206(14) 0.0341(10) Uani 1 1 d . . .
C15 C -0.1560(4) 0.2078(3) 0.04467(14) 0.0355(11) Uani 1 1 d . . .
C16 C -0.0484(4) 0.1827(3) 0.06254(14) 0.0359(11) Uani 1 1 d . . .
C17 C -0.0159(4) 0.1077(3) 0.08305(18) 0.0449(13) Uani 1 1 d . . .
H17 H -0.0572 0.0590 0.0884 0.080 Uiso 1 1 calc R . .
C18 C 0.0911(4) 0.1190(4) 0.09428(17) 0.0463(13) Uani 1 1 d . . .
H18 H 0.1359 0.0796 0.1090 0.080 Uiso 1 1 calc R . .
C19 C 0.1178(4) 0.1997(3) 0.07943(15) 0.0351(11) Uani 1 1 d . . .
C20 C 0.2241(4) 0.2409(3) 0.07996(15) 0.0371(11) Uani 1 1 d . . .
C21 C 0.2656(4) 0.5366(4) 0.15909(16) 0.0419(12) Uani 1 1 d . . .
H21A H 0.2561 0.5834 0.1789 0.080 Uiso 1 1 calc R . .
H21B H 0.2530 0.4814 0.1729 0.080 Uiso 1 1 calc R . .
C22 C 0.3782(4) 0.5381(4) 0.14749(19) 0.0549(15) Uani 1 1 d . . .
H22A H 0.4249 0.5313 0.1721 0.080 Uiso 1 1 calc R . .
H22B H 0.3924 0.5931 0.1344 0.080 Uiso 1 1 calc R . .
H22C H 0.3895 0.4909 0.1285 0.080 Uiso 1 1 calc R . .
C23 C 0.2004(4) 0.6332(3) 0.10005(17) 0.0452(13) Uani 1 1 d . . .
H23A H 0.2674 0.6293 0.0872 0.080 Uiso 1 1 calc R . .
H23B H 0.1450 0.6392 0.0778 0.080 Uiso 1 1 calc R . .
C24 C 0.2016(5) 0.7137(4) 0.1260(2) 0.0583(16) Uani 1 1 d . . .
H24A H 0.2139 0.7640 0.1090 0.080 Uiso 1 1 calc R . .
H24B H 0.2570 0.7093 0.1478 0.080 Uiso 1 1 calc R . .
H24C H 0.1345 0.7199 0.1380 0.080 Uiso 1 1 calc R . .
C25 C -0.2715(4) 0.5555(4) 0.11204(17) 0.0484(13) Uani 1 1 d . . .
H25A H -0.2361 0.5927 0.0929 0.080 Uiso 1 1 calc R . .
H25B H -0.3338 0.5313 0.0969 0.080 Uiso 1 1 calc R . .
C26 C -0.3073(5) 0.6121(4) 0.1462(2) 0.0622(17) Uani 1 1 d . . .
H26A H -0.3534 0.6573 0.1346 0.080 Uiso 1 1 calc R . .
H26B H -0.2468 0.6385 0.1609 0.080 Uiso 1 1 calc R . .
H26C H -0.3449 0.5768 0.1650 0.080 Uiso 1 1 calc R . .
C27 C -0.2446(5) 0.4255(4) 0.15879(16) 0.0469(13) Uani 1 1 d . . .
H27A H -0.1971 0.3770 0.1661 0.080 Uiso 1 1 calc R . .
H27B H -0.2482 0.4619 0.1833 0.080 Uiso 1 1 calc R . .
C28 C -0.3518(5) 0.3894(5) 0.1474(2) 0.0632(17) Uani 1 1 d . . .
H28A H -0.3753 0.3561 0.1704 0.080 Uiso 1 1 calc R . .
H28B H -0.3490 0.3519 0.1236 0.080 Uiso 1 1 calc R . .
H28C H -0.4003 0.4368 0.1411 0.080 Uiso 1 1 calc R . .
C29 C -0.2408(4) 0.1583(3) 0.06617(16) 0.0394(11) Uani 1 1 d . . .
H29A H -0.2283 0.0958 0.0633 0.080 Uiso 1 1 calc R . .
H29B H -0.2337 0.1722 0.0956 0.080 Uiso 1 1 calc R . .
C30 C -0.3522(4) 0.1779(4) 0.05000(19) 0.0545(15) Uani 1 1 d . . .
H30A H -0.4006 0.1442 0.0653 0.080 Uiso 1 1 calc R . .
H30B H -0.3611 0.1627 0.0210 0.080 Uiso 1 1 calc R . .
H30C H -0.3663 0.2394 0.0533 0.080 Uiso 1 1 calc R . .
C31 C -0.1652(4) 0.1908(3) -0.00204(15) 0.0411(12) Uani 1 1 d . . .
H31A H -0.2317 0.2152 -0.0136 0.080 Uiso 1 1 calc R . .
H31B H -0.1083 0.2218 -0.0145 0.080 Uiso 1 1 calc R . .
C32 C -0.1605(5) 0.0959(4) -0.01408(19) 0.0524(15) Uani 1 1 d . . .
H32A H -0.1672 0.0909 -0.0439 0.080 Uiso 1 1 calc R . .
H32B H -0.2174 0.0647 -0.0025 0.080 Uiso 1 1 calc R . .
H32C H -0.0940 0.0714 -0.0036 0.080 Uiso 1 1 calc R . .
C33 C 0.2829(4) 0.2067(3) 0.04344(17) 0.0450(12) Uani 1 1 d . . .
H33A H 0.2392 0.2174 0.0180 0.080 Uiso 1 1 calc R . .
H33B H 0.3475 0.2406 0.0419 0.080 Uiso 1 1 calc R . .
C34 C 0.3114(6) 0.1113(4) 0.0452(2) 0.0625(17) Uani 1 1 d . . .
H34A H 0.3477 0.0959 0.0210 0.080 Uiso 1 1 calc R . .
H34B H 0.2480 0.0768 0.0459 0.080 Uiso 1 1 calc R . .
H34C H 0.3567 0.1000 0.0698 0.080 Uiso 1 1 calc R . .
C35 C 0.2867(4) 0.2215(3) 0.12084(16) 0.0439(12) Uani 1 1 d . . .
H35A H 0.2485 0.2455 0.1433 0.080 Uiso 1 1 calc R . .
H35B H 0.2904 0.1584 0.1246 0.080 Uiso 1 1 calc R . .
C36 C 0.3973(5) 0.2577(4) 0.1242(2) 0.0598(16) Uani 1 1 d . . .
H36A H 0.4313 0.2426 0.1509 0.080 Uiso 1 1 calc R . .
H36B H 0.3947 0.3205 0.1214 0.080 Uiso 1 1 calc R . .
H36C H 0.4367 0.2333 0.1026 0.080 Uiso 1 1 calc R . .
C37 C -0.0824(6) 0.7789(4) 0.12021(19) 0.0675(19) Uani 1 1 d . . .
H37A H -0.0175 0.8090 0.1296 0.080 Uiso 1 1 calc R . .
H37B H -0.0873 0.7257 0.1366 0.080 Uiso 1 1 calc R . .
C38 C -0.1724(6) 0.8350(4) 0.12663(19) 0.0611(17) Uani 1 1 d . . .
H38A H -0.2374 0.8033 0.1191 0.080 Uiso 1 1 calc R . .
H38B H -0.1721 0.8505 0.1558 0.080 Uiso 1 1 calc R . .
C39 C -0.1684(6) 0.8877(4) 0.0609(2) 0.0616(17) Uani 1 1 d . . .
H39A H -0.1659 0.9405 0.0442 0.080 Uiso 1 1 calc R . .
H39B H -0.2332 0.8564 0.0525 0.080 Uiso 1 1 calc R . .
C40 C -0.0772(6) 0.8322(4) 0.05373(19) 0.0598(16) Uani 1 1 d . . .
H40A H -0.0786 0.8166 0.0245 0.080 Uiso 1 1 calc R . .
H40B H -0.0123 0.8644 0.0608 0.080 Uiso 1 1 calc R . .
C41 C 0.0740(6) 0.3558(5) 0.19898(19) 0.0679(19) Uani 1 1 d . . .
H41A H 0.1484 0.3495 0.1941 0.080 Uiso 1 1 calc R . .
H41B H 0.0417 0.3935 0.1774 0.080 Uiso 1 1 calc R . .
C42 C 0.0648(8) 0.3956(5) 0.2380(2) 0.082(3) Uani 1 1 d . . .
H42A H 0.1060 0.4494 0.2391 0.080 Uiso 1 1 calc R . .
H42B H -0.0088 0.4115 0.2404 0.080 Uiso 1 1 calc R . .
C43 C 0.0504(11) 0.2634(6) 0.2678(2) 0.128(5) Uani 1 1 d . . .
H43A H -0.0244 0.2700 0.2720 0.080 Uiso 1 1 calc R . .
H43B H 0.0811 0.2261 0.2899 0.080 Uiso 1 1 calc R . .
C44 C 0.0606(8) 0.2207(5) 0.2292(2) 0.097(3) Uani 1 1 d . . .
H44A H 0.1344 0.2060 0.2266 0.080 Uiso 1 1 calc R . .
H44B H 0.0204 0.1665 0.2285 0.080 Uiso 1 1 calc R . .
C45 C -0.1858(7) 0.0593(5) 0.1765(2) 0.082(2) Uani 1 1 d . . .
H45A H -0.1583 0.0341 0.2027 0.080 Uiso 1 1 calc R . .
H45B H -0.1462 0.0345 0.1546 0.080 Uiso 1 1 calc R . .
C46 C -0.2943(9) 0.0363(7) 0.1693(3) 0.116(3) Uani 1 1 d . . .
H46A H -0.3194 0.0558 0.1417 0.080 Uiso 1 1 calc R . .
H46B H -0.3008 -0.0272 0.1700 0.080 Uiso 1 1 calc R . .
C47 C -0.3420(11) 0.1617(9) 0.1978(6) 0.176(7) Uani 1 1 d . . .
H47A H -0.3846 0.1874 0.2185 0.080 Uiso 1 1 calc R . .
H47B H -0.3663 0.1856 0.1709 0.080 Uiso 1 1 calc R . .
C48 C -0.2316(9) 0.1855(6) 0.2071(3) 0.110(4) Uani 1 1 d . . .
H48A H -0.2244 0.2490 0.2069 0.080 Uiso 1 1 calc R . .
H48B H -0.2077 0.1643 0.2345 0.080 Uiso 1 1 calc R . .
O7 O 0.4548(4) 0.4239(4) -0.0159(2) 0.0890(17) Uani 1 1 d . . .
C49 C 0.4884(6) 0.4348(7) 0.0274(3) 0.096(3) Uani 1 1 d . . .
H49A H 0.4434 0.4002 0.0443 0.080 Uiso 1 1 calc R . .
H49B H 0.5606 0.4141 0.0325 0.080 Uiso 1 1 calc R . .
C50 C 0.4826(7) 0.5237(8) 0.0387(3) 0.098(3) Uani 1 1 d . . .
H50A H 0.4096 0.5433 0.0346 0.080 Uiso 1 1 calc R . .
H50B H 0.5046 0.5299 0.0680 0.080 Uiso 1 1 calc R . .
O8A O -0.3805(7) 0.1776(7) -0.0630(3) 0.094(3) Uani 0.60 1 d P A 1
O9A O -0.5906(8) 0.1711(11) -0.0844(6) 0.160(7) Uani 0.60 1 d P A 1
O8B O -0.459(3) 0.200(2) -0.1049(7) 0.222(16) Uani 0.40 1 d P A 2
O9B O -0.537(2) 0.1278(14) -0.0399(6) 0.140(9) Uani 0.40 1 d P A 2
C51 C -0.4274(11) 0.1145(11) -0.0916(4) 0.144(5) Uani 1 1 d . . .
H51A H -0.4291 0.1385 -0.1196 0.080 Uiso 1 1 calc R A 1
H51B H -0.3838 0.0621 -0.0909 0.080 Uiso 1 1 calc R A 1
C52 C -0.5287(11) 0.0920(10) -0.0828(6) 0.175(8) Uani 1 1 d . A .
H52A H -0.5283 0.0657 -0.0553 0.080 Uiso 1 1 calc R B 1
H52B H -0.5583 0.0499 -0.1030 0.080 Uiso 1 1 calc R B 1
C53 C -0.5476(8) 0.2212(7) -0.0531(3) 0.104(3) Uani 1 1 d . . .
H53A H -0.5404 0.1880 -0.0274 0.080 Uiso 1 1 calc R A 1
H53B H -0.5914 0.2724 -0.0490 0.080 Uiso 1 1 calc R A 1
C54 C -0.4504(8) 0.2457(8) -0.0652(4) 0.114(3) Uani 1 1 d . A .
H54A H -0.4580 0.2675 -0.0935 0.080 Uiso 1 1 calc R C 1
H54B H -0.4227 0.2931 -0.0475 0.080 Uiso 1 1 calc R C 1
O10 O -0.5683(12) 0.3695(8) 0.2958(3) 0.205(5) Uani 1 1 d DU . .
O11A O -0.532(3) 0.262(2) 0.2372(8) 0.190(8) Uani 0.50 1 d PDU D 1
C55A C -0.598(3) 0.2849(15) 0.2998(13) 0.194(9) Uani 0.50 1 d PDU D 1
H55A H -0.6646 0.2705 0.2842 0.080 Uiso 0.50 1 calc PR D 1
H55B H -0.5986 0.2651 0.3284 0.080 Uiso 0.50 1 calc PR D 1
C56A C -0.503(3) 0.258(3) 0.2788(8) 0.196(9) Uani 0.50 1 d PDU D 1
H56A H -0.4443 0.2979 0.2858 0.080 Uiso 0.50 1 calc PR D 1
H56B H -0.4813 0.1990 0.2869 0.080 Uiso 0.50 1 calc PR D 1
C57A C -0.525(3) 0.350(2) 0.2380(12) 0.205(9) Uani 0.50 1 d PDU D 1
H57A H -0.5233 0.3750 0.2103 0.080 Uiso 0.50 1 calc PR D 1
H57B H -0.4643 0.3704 0.2554 0.080 Uiso 0.50 1 calc PR D 1
C58A C -0.627(2) 0.370(3) 0.2569(7) 0.187(8) Uani 0.50 1 d PDU D 1
H58A H -0.6577 0.4260 0.2490 0.080 Uiso 0.50 1 calc PR D 1
H58B H -0.6792 0.3229 0.2536 0.080 Uiso 0.50 1 calc PR D 1
O11B O -0.606(2) 0.2605(18) 0.2325(7) 0.170(8) Uani 0.50 1 d PU D 2
C55B C -0.529(3) 0.2838(14) 0.3011(11) 0.186(9) Uani 0.50 1 d PDU D 2
H55C H -0.5400 0.2628 0.3289 0.080 Uiso 0.50 1 calc PR D 2
H55D H -0.4543 0.2820 0.2969 0.080 Uiso 0.50 1 calc PR D 2
C56B C -0.588(3) 0.2297(19) 0.2704(6) 0.171(8) Uani 0.50 1 d PDU D 2
H56C H -0.5498 0.1747 0.2684 0.080 Uiso 0.50 1 calc PR D 2
H56D H -0.6558 0.2159 0.2810 0.080 Uiso 0.50 1 calc PR D 2
C57B C -0.606(3) 0.3427(17) 0.2268(8) 0.154(8) Uani 0.50 1 d PDU D 2
H57C H -0.6801 0.3594 0.2215 0.080 Uiso 0.50 1 calc PR D 2
H57D H -0.5730 0.3522 0.2009 0.080 Uiso 0.50 1 calc PR D 2
C58B C -0.560(4) 0.4063(17) 0.2558(6) 0.184(9) Uani 0.50 1 d PDU D 2
H58C H -0.4869 0.4171 0.2506 0.080 Uiso 0.50 1 calc PR D 2
H58D H -0.5989 0.4614 0.2533 0.080 Uiso 0.50 1 calc PR D 2
O12 O 0.2237(19) 0.0094(14) 0.2328(4) 0.364(10) Uani 1 1 d DU . .
O13 O 0.2549(16) -0.0290(12) 0.1587(4) 0.327(9) Uani 1 1 d DU . .
C59 C 0.305(2) 0.0496(17) 0.2142(7) 0.342(10) Uani 1 1 d DU . .
H59A H 0.3614 0.0647 0.2350 0.080 Uiso 1 1 calc R . .
H59B H 0.2800 0.1033 0.2006 0.080 Uiso 1 1 calc R . .
C60 C 0.3442(17) -0.0073(17) 0.1849(6) 0.327(10) Uani 1 1 d DU . .
H60A H 0.3751 -0.0593 0.1982 0.080 Uiso 1 1 calc R . .
H60B H 0.3974 0.0216 0.1694 0.080 Uiso 1 1 calc R . .
C61 C 0.217(3) -0.0826(15) 0.1905(9) 0.398(12) Uani 1 1 d DU . .
H61A H 0.2697 -0.0982 0.2127 0.080 Uiso 1 1 calc R . .
H61B H 0.1742 -0.1323 0.1809 0.080 Uiso 1 1 calc R . .
C62 C 0.1576(19) 0.0027(16) 0.1966(7) 0.345(10) Uani 1 1 d DU . .
H62A H 0.1684 0.0476 0.1760 0.080 Uiso 1 1 calc R . .
H62B H 0.0831 -0.0048 0.2011 0.080 Uiso 1 1 calc R . .

loop_
_atom_site_aniso_label
_atom_site_aniso_U_11
_atom_site_aniso_U_22
_atom_site_aniso_U_33
_atom_site_aniso_U_23
_atom_site_aniso_U_13
_atom_site_aniso_U_12
Nd1 0.03275(19) 0.02828(19) 0.02951(19) 0.00067(10) 0.00053(11) -0.00094(10)
Na1 0.0722(16) 0.0370(11) 0.0441(12) -0.0008(9) 0.0091(10) 0.0126(11)
Na2 0.0681(14) 0.0441(12) 0.0370(11) 0.0033(9) -0.0041(10) 0.0006(11)
O1 0.089(3) 0.042(2) 0.049(2) -0.0055(18) -0.001(2) 0.019(2)
O2 0.095(4) 0.045(2) 0.053(3) -0.0047(18) 0.009(2) 0.018(2)
O3 0.097(3) 0.054(3) 0.041(2) 0.0009(18) -0.011(2) -0.016(2)
O4 0.206(7) 0.069(4) 0.055(3) 0.007(3) -0.041(4) -0.030(4)
O5 0.083(3) 0.052(3) 0.052(2) 0.0005(19) 0.008(2) -0.007(2)
O6 0.139(7) 0.097(6) 0.264(11) 0.002(6) 0.116(7) -0.024(5)
N1 0.036(2) 0.034(2) 0.033(2) -0.0006(17) -0.0013(17) -0.0028(17)
N2 0.035(2) 0.030(2) 0.033(2) -0.0006(16) -0.0002(16) 0.0010(17)
N3 0.031(2) 0.036(2) 0.034(2) 0.0023(17) 0.0027(16) -0.0006(17)
N4 0.039(2) 0.031(2) 0.031(2) 0.0015(16) 0.0004(16) 0.0003(17)
N5 0.039(2) 0.031(2) 0.026(2) 0.0022(14) -0.0019(16) -0.0007(17)
C1 0.034(3) 0.035(3) 0.035(3) -0.005(2) 0.001(2) -0.002(2)
C2 0.035(3) 0.040(3) 0.032(3) 0.000(2) -0.001(2) -0.002(2)
C3 0.038(3) 0.030(2) 0.038(3) 0.004(2) -0.001(2) 0.000(2)
C4 0.033(3) 0.030(2) 0.037(3) 0.000(2) -0.003(2) -0.003(2)
C5 0.040(3) 0.029(3) 0.039(3) -0.001(2) -0.003(2) -0.002(2)
C6 0.041(3) 0.029(3) 0.038(3) 0.000(2) -0.002(2) 0.000(2)
C7 0.049(3) 0.044(3) 0.029(3) -0.009(2) -0.002(2) -0.002(2)
C8 0.053(3) 0.043(3) 0.039(3) -0.003(2) 0.009(2) 0.005(3)
C9 0.042(3) 0.033(3) 0.034(3) 0.000(2) 0.005(2) 0.000(2)
C10 0.037(3) 0.040(3) 0.039(3) 0.001(2) 0.005(2) -0.002(2)
C11 0.034(3) 0.030(2) 0.038(3) -0.001(2) 0.002(2) -0.002(2)
C12 0.040(3) 0.034(3) 0.041(3) 0.005(2) 0.003(2) -0.005(2)
C13 0.039(3) 0.038(3) 0.034(3) 0.002(2) 0.002(2) -0.003(2)
C14 0.032(2) 0.035(3) 0.035(3) -0.002(2) 0.0024(19) -0.003(2)
C15 0.037(3) 0.036(3) 0.034(3) -0.001(2) 0.002(2) -0.004(2)
C16 0.044(3) 0.032(3) 0.032(2) 0.001(2) 0.005(2) -0.007(2)
C17 0.046(3) 0.036(3) 0.052(3) 0.003(2) -0.001(2) -0.005(2)
C18 0.044(3) 0.042(3) 0.052(3) 0.010(2) -0.004(2) 0.001(2)
C19 0.037(3) 0.027(2) 0.041(3) 0.001(2) -0.003(2) 0.000(2)
C20 0.039(3) 0.036(3) 0.036(3) -0.001(2) 0.001(2) 0.003(2)
C21 0.039(3) 0.042(3) 0.043(3) -0.006(2) -0.009(2) -0.002(2)
C22 0.042(3) 0.061(4) 0.061(4) -0.008(3) -0.006(3) -0.003(3)
C23 0.048(3) 0.036(3) 0.051(3) 0.001(2) 0.002(2) -0.008(2)
C24 0.068(4) 0.034(3) 0.074(4) -0.008(3) 0.010(3) -0.009(3)
C25 0.042(3) 0.044(3) 0.059(3) -0.010(3) 0.003(2) 0.004(2)
C26 0.052(4) 0.056(4) 0.079(5) -0.013(3) 0.010(3) 0.014(3)
C27 0.052(3) 0.050(3) 0.040(3) -0.003(2) 0.014(2) -0.006(3)
C28 0.052(4) 0.068(4) 0.072(4) 0.000(3) 0.023(3) -0.013(3)
C29 0.039(3) 0.035(3) 0.044(3) 0.001(2) 0.003(2) -0.009(2)
C30 0.036(3) 0.061(4) 0.067(4) 0.002(3) 0.004(3) -0.011(3)
C31 0.046(3) 0.037(3) 0.040(3) -0.002(2) 0.000(2) -0.009(2)
C32 0.068(4) 0.046(3) 0.044(3) -0.008(2) 0.004(3) -0.008(3)
C33 0.050(3) 0.033(3) 0.052(3) -0.005(2) 0.008(2) 0.004(2)
C34 0.072(4) 0.041(3) 0.077(5) -0.008(3) 0.020(4) 0.011(3)
C35 0.043(3) 0.038(3) 0.048(3) 0.003(2) -0.008(2) 0.004(2)
C36 0.049(3) 0.054(4) 0.074(4) 0.008(3) -0.014(3) 0.000(3)
C37 0.094(5) 0.053(4) 0.053(4) -0.001(3) -0.006(3) 0.018(4)
C38 0.085(5) 0.049(4) 0.049(3) -0.003(3) 0.006(3) 0.009(3)
C39 0.085(5) 0.044(3) 0.056(4) 0.004(3) 0.008(3) 0.012(3)
C40 0.074(4) 0.051(4) 0.056(4) -0.002(3) 0.013(3) -0.006(3)
C41 0.091(5) 0.062(4) 0.050(4) 0.003(3) 0.000(3) -0.015(4)
C42 0.143(8) 0.060(5) 0.043(4) 0.009(3) -0.009(4) -0.024(5)
C43 0.253(14) 0.079(6) 0.048(5) 0.019(4) -0.022(6) -0.049(8)
C44 0.147(8) 0.047(4) 0.087(6) 0.015(4) -0.053(6) -0.013(5)
C45 0.110(7) 0.063(5) 0.076(5) 0.003(4) 0.029(4) -0.010(5)
C46 0.127(9) 0.089(7) 0.137(9) -0.005(6) 0.039(7) -0.033(6)
C47 0.131(11) 0.114(10) 0.30(2) 0.016(11) 0.114(12) 0.007(9)
C48 0.166(11) 0.063(5) 0.110(7) -0.013(5) 0.067(7) -0.015(6)
O7 0.053(3) 0.092(4) 0.123(5) -0.028(3) 0.018(3) -0.022(3)
C49 0.047(4) 0.119(8) 0.121(8) 0.050(7) -0.004(4) -0.007(5)
C50 0.068(5) 0.154(10) 0.074(5) -0.016(6) 0.016(4) -0.038(6)
O8A 0.064(6) 0.112(8) 0.105(7) -0.027(6) -0.012(5) 0.016(5)
O9A 0.057(7) 0.166(13) 0.249(18) -0.107(13) -0.049(9) 0.016(7)
O8B 0.34(5) 0.23(3) 0.104(18) -0.015(19) 0.07(2) -0.06(3)
O9B 0.21(2) 0.105(13) 0.117(14) -0.037(12) 0.073(16) -0.056(15)
C51 0.136(12) 0.167(13) 0.130(11) 0.000(10) 0.032(9) 0.077(11)
C52 0.114(11) 0.153(14) 0.254(19) -0.109(13) -0.016(11) -0.023(9)
C53 0.086(6) 0.103(8) 0.127(8) -0.016(6) 0.028(6) -0.014(6)
C54 0.105(8) 0.115(9) 0.125(9) -0.003(7) 0.025(6) -0.013(7)
O10 0.352(15) 0.155(8) 0.104(5) 0.004(6) -0.001(7) 0.000(9)
O11A 0.30(2) 0.168(12) 0.107(10) 0.015(12) 0.025(14) 0.059(16)
C55A 0.30(2) 0.179(14) 0.106(13) 0.044(12) 0.052(15) -0.058(17)
C56A 0.29(2) 0.176(15) 0.113(13) 0.011(13) -0.014(17) 0.032(17)
C57A 0.34(2) 0.169(13) 0.117(12) 0.021(13) 0.052(16) -0.02(2)
C58A 0.31(2) 0.139(16) 0.103(12) -0.013(12) -0.005(13) 0.034(16)
O11B 0.27(2) 0.137(10) 0.097(9) 0.031(9) -0.010(14) -0.045(16)
C55B 0.31(2) 0.145(12) 0.101(12) 0.051(11) -0.032(17) -0.035(15)
C56B 0.29(2) 0.140(11) 0.082(11) 0.034(8) 0.026(14) -0.046(15)
C57B 0.26(2) 0.123(11) 0.080(9) 0.017(9) 0.007(14) 0.042(16)
C58B 0.33(2) 0.109(12) 0.113(12) 0.020(9) 0.004(16) 0.016(16)
O12 0.63(3) 0.362(19) 0.118(8) 0.036(10) 0.148(12) 0.004(19)
O13 0.49(2) 0.347(19) 0.143(10) -0.029(10) 0.018(10) 0.251(17)
C59 0.55(3) 0.31(2) 0.172(17) 0.008(14) 0.070(15) -0.015(19)
C60 0.44(2) 0.39(3) 0.160(17) 0.081(16) 0.078(12) 0.106(19)
C61 0.55(3) 0.33(2) 0.32(2) -0.057(15) 0.05(2) 0.009(18)
C62 0.46(2) 0.38(3) 0.219(16) 0.06(2) 0.148(14) 0.04(2)

loop_
_atom_type_symbol
_atom_type_description
_atom_type_scat_dispersion_real
_atom_type_scat_dispersion_imag
_atom_type_scat_source
C C 0.0033 0.0016 'International Tables Vol C Tables 4.2.6.8 and 6.1.1.4'
H H 0.0000 0.0000 'International Tables Vol C Tables 4.2.6.8 and 6.1.1.4'
N N 0.0061 0.0033 'International Tables Vol C Tables 4.2.6.8 and 6.1.1.4'
O O 0.0106 0.0060 'International Tables Vol C Tables 4.2.6.8 and 6.1.1.4'
Na Na 0.0362 0.0249 'International Tables Vol C Tables 4.2.6.8 and 6.1.1.4'
Nd Nd -0.1943 3.0179 'International Tables Vol C Tables 4.2.6.8 and 6.1.1.4'

loop_
_geom_angle_atom_site_label_1
_geom_angle_atom_site_label_2
_geom_angle_atom_site_label_3
_geom_angle
_geom_angle_site_symmetry_1
_geom_angle_site_symmetry_3
N5 Nd1 N5 28.47(17) 3_565 .
N5 Nd1 N2 114.88(12) 3_565 .
N5 Nd1 N2 86.43(13) . .
N5 Nd1 N4 115.56(12) 3_565 .
N5 Nd1 N4 143.94(12) . .
N2 Nd1 N4 129.53(12) . .
N5 Nd1 N1 123.32(13) 3_565 .
N5 Nd1 N1 118.57(12) . .
N2 Nd1 N1 74.57(12) . .
N4 Nd1 N1 79.65(12) . .
N5 Nd1 N3 123.22(12) 3_565 .
N5 Nd1 N3 119.57(12) . .
N2 Nd1 N3 79.52(12) . .
N4 Nd1 N3 72.11(12) . .
N1 Nd1 N3 113.45(12) . .
N5 Nd1 C4 101.33(13) 3_565 .
N5 Nd1 C4 89.78(13) . .
N2 Nd1 C4 63.46(13) . .
N4 Nd1 C4 107.54(13) . .
N1 Nd1 C4 29.53(12) . .
N3 Nd1 C4 131.36(13) . .
N5 Nd1 C1 107.03(14) 3_565 .
N5 Nd1 C1 117.27(14) . .
N2 Nd1 C1 103.38(13) . .
N4 Nd1 C1 62.91(13) . .
N1 Nd1 C1 29.05(13) . .
N3 Nd1 C1 123.16(13) . .
C4 Nd1 C1 47.06(14) . .
N5 Nd1 C14 101.01(13) 3_565 .
N5 Nd1 C14 110.12(13) . .
N2 Nd1 C14 106.45(13) . .
N4 Nd1 C14 62.10(13) . .
N1 Nd1 C14 131.19(13) . .
N3 Nd1 C14 29.05(12) . .
C4 Nd1 C14 157.66(14) . .
C1 Nd1 C14 124.70(14) . .
N5 Nd1 C11 107.62(14) 3_565 .
N5 Nd1 C11 94.18(14) . .
N2 Nd1 C11 62.09(13) . .
N4 Nd1 C11 100.63(13) . .
N1 Nd1 C11 123.40(13) . .
N3 Nd1 C11 28.72(13) . .
C4 Nd1 C11 124.99(14) . .
C1 Nd1 C11 145.33(14) . .
C14 Nd1 C11 46.19(14) . .
N5 Nd1 C3 75.57(13) 3_565 .
N5 Nd1 C3 73.03(13) . .
N2 Nd1 C3 86.36(13) . .
N4 Nd1 C3 107.49(13) . .
N1 Nd1 C3 48.42(13) . .
N3 Nd1 C3 160.05(13) . .
C4 Nd1 C3 28.85(14) . .
C1 Nd1 C3 46.86(14) . .
C14 Nd1 C3 166.83(14) . .
C11 Nd1 C3 146.97(14) . .
N5 Nd1 C2 79.26(14) 3_565 .
N5 Nd1 C2 89.82(14) . .
N2 Nd1 C2 110.80(13) . .
N4 Nd1 C2 80.24(14) . .
N1 Nd1 C2 48.28(13) . .
N3 Nd1 C2 149.93(13) . .
C4 Nd1 C2 47.43(14) . .
C1 Nd1 C2 28.41(14) . .
C14 Nd1 C2 138.61(14) . .
C11 Nd1 C2 171.52(14) . .
C3 Nd1 C2 28.66(14) . .
O1 Na1 N5 139.31(18) . .
O1 Na1 N2 124.01(16) . .
N5 Na1 N2 93.86(15) . .
O1 Na1 C9 108.30(16) . .
N5 Na1 C9 112.38(15) . .
N2 Na1 C9 26.49(13) . .
O1 Na1 C6 105.77(16) . .
N5 Na1 C6 103.68(15) . .
N2 Na1 C6 25.99(13) . .
C9 Na1 C6 42.52(14) . .
O1 Na1 Nd1 170.52(14) . .
N5 Na1 Nd1 46.93(10) . .
N2 Na1 Nd1 47.77(10) . .
C9 Na1 Nd1 66.06(10) . .
C6 Na1 Nd1 64.84(10) . .
O1 Na1 Nd1 107.18(12) . 3_565
N5 Na1 Nd1 32.80(10) . 3_565
N2 Na1 Nd1 126.46(12) . 3_565
C9 Na1 Nd1 143.76(11) . 3_565
C6 Na1 Nd1 130.83(12) . 3_565
Nd1 Na1 Nd1 79.67(4) . 3_565
O3 Na2 O5 86.66(17) . .
O3 Na2 N3 122.77(17) . .
O5 Na2 N3 113.75(18) . .
O3 Na2 C16 147.1(2) . .
O5 Na2 C16 116.20(17) . .
N3 Na2 C16 71.41(15) . .
O3 Na2 C17 130.0(2) . .
O5 Na2 C17 97.85(17) . .
N3 Na2 C17 100.80(16) . .
C16 Na2 C17 30.31(16) . .
O3 Na2 N4 122.47(18) . .
O5 Na2 N4 144.02(16) . .
N3 Na2 N4 70.33(13) . .
C16 Na2 N4 28.57(13) . .
C17 Na2 N4 48.09(15) . .
O3 Na2 C18 105.26(19) . .
O5 Na2 C18 111.41(17) . .
N3 Na2 C18 113.90(16) . .
C16 Na2 C18 45.97(16) . .
C17 Na2 C18 27.57(16) . .
N4 Na2 C18 45.19(14) . .
O3 Na2 C19 103.29(18) . .
O5 Na2 C19 137.47(16) . .
N3 Na2 C19 95.51(14) . .
C16 Na2 C19 43.87(15) . .
C17 Na2 C19 44.54(15) . .
N4 Na2 C19 26.09(12) . .
C18 Na2 C19 26.07(13) . .
O3 Na2 Nd1 105.26(13) . .
O5 Na2 Nd1 157.89(15) . .
N3 Na2 Nd1 44.14(10) . .
C16 Na2 Nd1 62.41(11) . .
C17 Na2 Nd1 88.70(13) . .
N4 Na2 Nd1 41.27(9) . .
C18 Na2 Nd1 83.79(12) . .
C19 Na2 Nd1 58.73(9) . .
C40 O1 C37 110.0(5) . .
C40 O1 Na1 133.4(4) . .
C37 O1 Na1 115.8(4) . .
C38 O2 C39 109.0(5) . .
C44 O3 C41 110.7(5) . .
C44 O3 Na2 128.6(4) . .
C41 O3 Na2 118.9(3) . .
C42 O4 C43 110.3(6) . .
C48 O5 C45 109.3(6) . .
C48 O5 Na2 123.1(5) . .
C45 O5 Na2 127.6(4) . .
C46 O6 C47 108.6(8) . .
C1 N1 C4 106.1(4) . .
C1 N1 Nd1 79.2(3) . .
C4 N1 Nd1 77.6(2) . .
C9 N2 C6 106.0(4) . .
C9 N2 Na1 101.8(3) . .
C6 N2 Na1 104.4(3) . .
C9 N2 Nd1 126.1(3) . .
C6 N2 Nd1 123.1(3) . .
Na1 N2 Nd1 87.23(13) . .
C11 N3 C14 106.2(4) . .
C11 N3 Na2 142.8(3) . .
C14 N3 Na2 109.5(3) . .
C11 N3 Nd1 80.6(3) . .
C14 N3 Nd1 79.2(3) . .
Na2 N3 Nd1 96.10(14) . .
C16 N4 C19 105.9(4) . .
C16 N4 Nd1 124.8(3) . .
C19 N4 Nd1 122.5(3) . .
C16 N4 Na2 64.4(2) . .
C19 N4 Na2 87.7(3) . .
Nd1 N4 Na2 90.93(13) . .
N5 N5 Na1 164.6(5) 3_565 .
N5 N5 Nd1 75.9(3) 3_565 3_565
Na1 N5 Nd1 117.30(17) . 3_565
N5 N5 Nd1 75.6(3) 3_565 .
Na1 N5 Nd1 90.90(14) . .
Nd1 N5 Nd1 151.53(17) 3_565 .
N1 C1 C2 110.8(4) . .
N1 C1 C20 120.1(4) . .
C2 C1 C20 129.1(4) . .
N1 C1 Nd1 71.7(3) . .
C2 C1 Nd1 78.6(3) . .
C20 C1 Nd1 117.5(3) . .
C1 C2 C3 106.5(4) . .
C1 C2 Nd1 72.9(3) . .
C3 C2 Nd1 75.5(3) . .
C4 C3 C2 106.8(4) . .
C4 C3 Nd1 71.6(3) . .
C2 C3 Nd1 75.9(3) . .
N1 C4 C3 109.6(4) . .
N1 C4 C5 121.2(4) . .
C3 C4 C5 129.0(4) . .
N1 C4 Nd1 72.9(2) . .
C3 C4 Nd1 79.5(3) . .
C5 C4 Nd1 117.6(3) . .
C4 C5 C6 109.4(4) . .
C4 C5 C21 108.6(4) . .
C6 C5 C21 108.5(4) . .
C4 C5 C23 109.1(4) . .
C6 C5 C23 111.0(4) . .
C21 C5 C23 110.1(4) . .
C7 C6 N2 109.1(4) . .
C7 C6 C5 130.4(4) . .
N2 C6 C5 120.5(4) . .
C7 C6 Na1 113.6(3) . .
N2 C6 Na1 49.6(2) . .
C5 C6 Na1 99.4(3) . .
C6 C7 C8 107.1(4) . .
C9 C8 C7 106.9(5) . .
C8 C9 N2 110.9(4) . .
C8 C9 C10 128.8(5) . .
N2 C9 C10 120.3(4) . .
C8 C9 Na1 116.9(4) . .
N2 C9 Na1 51.7(2) . .
C10 C9 Na1 95.6(3) . .
C11 C10 C9 110.4(4) . .
C11 C10 C25 108.5(4) . .
C9 C10 C25 110.4(4) . .
C11 C10 C27 108.3(4) . .
C9 C10 C27 109.5(4) . .
C25 C10 C27 109.8(4) . .
N3 C11 C12 110.1(4) . .
N3 C11 C10 122.7(4) . .
C12 C11 C10 127.0(4) . .
N3 C11 Nd1 70.7(3) . .
C12 C11 Nd1 81.3(3) . .
C10 C11 Nd1 117.8(3) . .
C11 C12 C13 106.4(4) . .
C11 C12 Nd1 71.1(3) . .
C13 C12 Nd1 75.2(3) . .
C14 C13 C12 106.8(4) . .
C14 C13 Nd1 70.6(3) . .
C12 C13 Nd1 76.9(3) . .
C13 C14 N3 110.4(4) . .
C13 C14 C15 128.5(4) . .
N3 C14 C15 120.9(4) . .
C13 C14 Nd1 81.7(3) . .
N3 C14 Nd1 71.8(2) . .
C15 C14 Nd1 117.1(3) . .
C14 C15 C16 107.1(4) . .
C14 C15 C29 109.0(4) . .
C16 C15 C29 110.6(4) . .
C14 C15 C31 108.9(4) . .
C16 C15 C31 110.0(4) . .
C29 C15 C31 111.1(4) . .
N4 C16 C17 111.0(5) . .
N4 C16 C15 119.4(4) . .
C17 C16 C15 129.5(5) . .
N4 C16 Na2 87.0(3) . .
C17 C16 Na2 80.2(3) . .
C15 C16 Na2 100.0(3) . .
C16 C17 C18 106.1(5) . .
C16 C17 Na2 69.5(3) . .
C18 C17 Na2 89.4(4) . .
C19 C18 C17 106.2(5) . .
C19 C18 Na2 79.8(3) . .
C17 C18 Na2 63.0(3) . .
N4 C19 C18 110.7(4) . .
N4 C19 C20 120.8(4) . .
C18 C19 C20 128.4(4) . .
N4 C19 Na2 66.2(3) . .
C18 C19 Na2 74.1(3) . .
C20 C19 Na2 129.0(3) . .
C19 C20 C1 109.7(4) . .
C19 C20 C35 110.2(4) . .
C1 C20 C35 109.2(4) . .
C19 C20 C33 109.7(4) . .
C1 C20 C33 107.5(4) . .
C35 C20 C33 110.5(4) . .
C22 C21 C5 115.1(4) . .
C24 C23 C5 115.6(5) . .
C26 C25 C10 116.8(5) . .
C28 C27 C10 114.8(5) . .
C30 C29 C15 114.9(4) . .
C32 C31 C15 114.7(4) . .
C34 C33 C20 115.5(5) . .
C36 C35 C20 114.8(5) . .
O1 C37 C38 110.9(5) . .
O2 C38 C37 111.0(6) . .
O2 C39 C40 111.0(6) . .
O1 C40 C39 110.3(5) . .
C42 C41 O3 112.2(6) . .
O4 C42 C41 114.4(7) . .
O4 C43 C44 114.4(8) . .
O3 C44 C43 111.7(8) . .
O5 C45 C46 112.4(8) . .
O6 C46 C45 113.2(9) . .
O6 C47 C48 111.9(11) . .
O5 C48 C47 109.6(9) . .
C50 O7 C49 108.0(6) 3_665 .
C50 C49 O7 110.1(7) . .
O7 C50 C49 112.3(8) 3_665 .
C54 O8A C51 103.8(9) . .
C53 O9A C52 105.0(11) . .
C51 O8B C54 100(2) . .
C53 O9B C52 95.4(16) . .
C52 C51 O8B 92.4(18) . .
C52 C51 O8A 112.6(11) . .
O8B C51 O8A 71.1(16) . .
C51 C52 O9A 107.3(14) . .
C51 C52 O9B 103.0(13) . .
O9A C52 O9B 69.8(13) . .
O9A C53 C54 105.4(11) . .
O9A C53 O9B 72.4(12) . .
C54 C53 O9B 105.9(13) . .
O8A C54 C53 111.8(10) . .
O8A C54 O8B 71.8(18) . .
C53 C54 O8B 96.0(16) . .
C55A O10 C55B 37(2) . .
C55A O10 C58A 87(3) . .
C55B O10 C58A 105(2) . .
C55A O10 C58B 120(2) . .
C55B O10 C58B 116(2) . .
C58A O10 C58B 42.0(18) . .
C57A O11A C56A 90(3) . .
O10 C55A C56A 89(2) . .
O11A C56A C55A 105(3) . .
O11A C57A C58A 99(3) . .
O10 C58A C57A 87(2) . .
C57B O11B C56B 119(3) . .
O10 C55B C56B 107(2) . .
O11B C56B C55B 119(3) . .
O11B C57B C58B 125(2) . .
O10 C58B C57B 105.9(19) . .
C59 O12 C62 95.3(15) . .
C60 O13 C61 89.8(18) . .
C60 O13 C62 94.9(14) . .
C61 O13 C62 53.4(10) . .
O12 C59 C60 109(2) . .
C59 C60 O13 104(2) . .
C59 C60 C61 88.3(16) . .
O13 C60 C61 45.4(11) . .
O13 C61 C62 78.3(15) . .
O13 C61 C60 44.8(10) . .
C62 C61 C60 86.1(17) . .
O12 C62 C61 84.1(18) . .
O12 C62 O13 100.6(15) . .
C61 C62 O13 48.3(9) . .

loop_
_geom_bond_atom_site_label_1
_geom_bond_atom_site_label_2
_geom_bond_distance
_geom_bond_site_symmetry_2
Nd1 N5 2.508(4) 3_565
Nd1 N5 2.511(4) .
Nd1 N2 2.548(4) .
Nd1 N4 2.552(4) .
Nd1 N1 2.700(4) .
Nd1 N3 2.709(4) .
Nd1 C4 2.759(5) .
Nd1 C1 2.793(5) .
Nd1 C14 2.801(5) .
Nd1 C11 2.833(5) .
Nd1 C3 2.859(5) .
Nd1 C2 2.864(5) .
Na1 O1 2.243(4) .
Na1 N5 2.308(4) .
Na1 N2 2.433(4) .
Na1 C9 3.036(5) .
Na1 C6 3.095(5) .
Na1 Nd1 4.114(2) 3_565
Na2 O3 2.259(5) .
Na2 O5 2.396(5) .
Na2 N3 2.488(4) .
Na2 C16 2.589(5) .
Na2 C17 2.725(6) .
Na2 N4 2.866(4) .
Na2 C18 3.058(6) .
Na2 C19 3.129(6) .
O1 C40 1.416(7) .
O1 C37 1.445(7) .
O2 C38 1.416(8) .
O2 C39 1.428(8) .
O3 C44 1.398(8) .
O3 C41 1.438(8) .
O4 C42 1.391(8) .
O4 C43 1.399(10) .
O5 C48 1.409(9) .
O5 C45 1.409(9) .
O6 C46 1.374(12) .
O6 C47 1.415(14) .
N1 C1 1.381(6) .
N1 C4 1.392(6) .
N2 C9 1.384(6) .
N2 C6 1.401(6) .
N3 C11 1.380(6) .
N3 C14 1.385(6) .
N4 C16 1.373(6) .
N4 C19 1.377(6) .
N5 N5 1.234(8) 3_565
N5 Nd1 2.508(4) 3_565
C1 C2 1.390(7) .
C1 C20 1.523(7) .
C2 C3 1.416(7) .
C3 C4 1.403(7) .
C4 C5 1.500(7) .
C5 C6 1.507(7) .
C5 C21 1.551(6) .
C5 C23 1.559(7) .
C6 C7 1.390(7) .
C7 C8 1.418(8) .
C8 C9 1.368(7) .
C9 C10 1.524(7) .
C10 C11 1.523(7) .
C10 C25 1.554(7) .
C10 C27 1.561(7) .
C11 C12 1.391(7) .
C12 C13 1.419(7) .
C13 C14 1.378(7) .
C14 C15 1.515(7) .
C15 C16 1.520(7) .
C15 C29 1.549(7) .
C15 C31 1.555(7) .
C16 C17 1.395(7) .
C17 C18 1.415(8) .
C18 C19 1.397(7) .
C19 C20 1.513(7) .
C20 C35 1.549(7) .
C20 C33 1.558(7) .
C21 C22 1.529(8) .
C23 C24 1.514(8) .
C25 C26 1.523(8) .
C27 C28 1.514(9) .
C29 C30 1.528(8) .
C31 C32 1.528(7) .
C33 C34 1.528(7) .
C35 C36 1.531(8) .
C37 C38 1.479(9) .
C39 C40 1.492(9) .
C41 C42 1.437(10) .
C43 C44 1.447(12) .
C45 C46 1.449(13) .
C47 C48 1.482(17) .
O7 C50 1.401(10) 3_665
O7 C49 1.468(11) .
C49 C50 1.433(13) .
C50 O7 1.401(10) 3_665
O8A C54 1.389(14) .
O8A C51 1.461(17) .
O9A C53 1.374(14) .
O9A C52 1.465(19) .
O8B C51 1.44(4) .
O8B C54 1.49(3) .
O9B C53 1.52(2) .
O9B C52 1.53(2) .
C51 C52 1.404(19) .
C53 C54 1.396(14) .
O10 C55A 1.380(18) .
O10 C55B 1.429(18) .
O10 C58A 1.441(18) .
O10 C58B 1.446(17) .
O11A C57A 1.377(19) .
O11A C56A 1.396(18) .
C55A C56A 1.515(19) .
C57A C58A 1.523(19) .
O11B C57B 1.29(3) .
O11B C56B 1.34(3) .
C55B C56B 1.480(19) .
C57B C58B 1.469(19) .
O12 C59 1.402(17) .
O12 C62 1.418(17) .
O13 C60 1.429(17) .
O13 C61 1.446(17) .
O13 C62 1.90(3) .
C59 C60 1.425(17) .
C60 C61 2.03(3) .
C61 C62 1.555(18) .
